data_4077457
loop_
_publ_author_name
'Gr\"oer, Thomas'
'Scheer, Manfred'

_publ_section_title
;
 Transition-Metal-Substituted Dichlorobismuthanes as Starting Materials
 for Novel Bismuth&#x2212;Transition-Metal Clusters&#x2020;
;
_journal_issue 18
_journal_name_full Organometallics
_journal_page_first 3683
_journal_paper_doi 10.1021/om000372g
_journal_volume 19
_journal_year 2000
_chemical_formula_sum 'C13 H2 Bi4 Cl2 Co4 O12'
_chemical_formula_weight 1492.69
_chemical_name_systematic
; 
 ? 
;
_space_group_IT_number 11
_symmetry_cell_setting monoclinic
_symmetry_space_group_name_Hall '-P 2yb'
_symmetry_space_group_name_H-M 'P 1 21/m 1'
_atom_sites_solution_hydrogens geom
_atom_sites_solution_primary direct
_atom_sites_solution_secondary difmap
_audit_creation_method SHELXL-97
_cell_angle_alpha 90.00
_cell_angle_beta 104.51(3)
_cell_angle_gamma 90.00
_cell_formula_units_Z 2
_cell_length_a 9.796(2)
_cell_length_b 11.190(2)
_cell_length_c 12.212(2)
_cell_measurement_reflns_used 573
_cell_measurement_temperature 200(2)
_cell_measurement_theta_max 26.00
_cell_measurement_theta_min 2.39
_cell_volume 1295.9(4)
_computing_cell_refinement 'STOE IPDS software'
_computing_data_collection 'STOE IPDS software'
_computing_data_reduction 'STOE IPDS software'
_computing_molecular_graphics SIEMENS-XP
_computing_publication_material SHELXL-97
_computing_structure_refinement 'SHELXL-97 (Sheldrick, 1997)'
_computing_structure_solution 'SHELXS-97 (Sheldrick, 1990)'
_diffrn_ambient_temperature 200(2)
_diffrn_measured_fraction_theta_full 0.976
_diffrn_measured_fraction_theta_max 0.976
_diffrn_measurement_device_type 'STOE IPDS'
_diffrn_radiation_monochromator graphite
_diffrn_radiation_source 'fine-focus sealed tube'
_diffrn_radiation_type MoK\a
_diffrn_radiation_wavelength 0.71073
_diffrn_reflns_av_R_equivalents 0.0770
_diffrn_reflns_av_sigmaI/netI 0.0534
_diffrn_reflns_limit_h_max 11
_diffrn_reflns_limit_h_min -12
_diffrn_reflns_limit_k_max 13
_diffrn_reflns_limit_k_min -13
_diffrn_reflns_limit_l_max 15
_diffrn_reflns_limit_l_min -13
_diffrn_reflns_number 8658
_diffrn_reflns_theta_full 26.00
_diffrn_reflns_theta_max 26.00
_diffrn_reflns_theta_min 2.39
_exptl_absorpt_coefficient_mu 29.806
_exptl_absorpt_correction_type numerical
_exptl_crystal_colour brown
_exptl_crystal_density_diffrn 3.825
_exptl_crystal_density_method 'not measured'
_exptl_crystal_description plate
_exptl_crystal_F_000 1300
_exptl_crystal_size_max 0.08
_exptl_crystal_size_mid 0.06
_exptl_crystal_size_min 0.02
_refine_diff_density_max 4.494
_refine_diff_density_min -5.477
_refine_diff_density_rms 0.589
_refine_ls_extinction_method none
_refine_ls_goodness_of_fit_ref 1.092
_refine_ls_hydrogen_treatment mixed
_refine_ls_matrix_type full
_refine_ls_number_parameters 167
_refine_ls_number_reflns 2625
_refine_ls_number_restraints 0
_refine_ls_restrained_S_all 1.092
_refine_ls_R_factor_all 0.0630
_refine_ls_R_factor_gt 0.0551
_refine_ls_shift/su_max 0.000
_refine_ls_shift/su_mean 0.000
_refine_ls_structure_factor_coef Fsqd
_refine_ls_weighting_details 'calc w=1/[\s^2^(Fo^2^)+(0.1000P)^2^+0.0000P] where P=(Fo^2^+2Fc^2^)/3'
_refine_ls_weighting_scheme calc
_refine_ls_wR_factor_gt 0.1367
_refine_ls_wR_factor_ref 0.1426
_reflns_number_gt 2239
_reflns_number_total 2625
_reflns_threshold_expression >2sigma(I)
_cod_data_source_file 3.cif
_cod_data_source_block tco2
_cod_depositor_comments
;
The following automatic conversions were performed:
'_atom_site_symetry_multiplicity' tag replaced with
'_atom_site_symmetry_multiplicity'.

Automatic conversion script
Id: cif_correct_tags 1440 2010-10-19 06:21:57Z saulius 
;
_cod_original_sg_symbol_H-M P2(1)/m
_cod_database_code 4077457

loop_
_symmetry_equiv_pos_as_xyz
'x, y, z'
'-x, y+1/2, -z'
'-x, -y, -z'
'x, -y-1/2, z'

loop_
_atom_site_label
_atom_site_type_symbol
_atom_site_fract_x
_atom_site_fract_y
_atom_site_fract_z
_atom_site_U_iso_or_equiv
_atom_site_adp_type
_atom_site_occupancy
_atom_site_symmetry_multiplicity
_atom_site_calc_flag
_atom_site_refinement_flags
_atom_site_disorder_assembly
_atom_site_disorder_group
Bi1 Bi 0.10042(7) 0.2500 0.14542(6) 0.0140(2) Uani 1 2 d S . .
Bi2 Bi 0.33410(7) 0.2500 0.39437(6) 0.0139(2) Uani 1 2 d S . .
Bi3 Bi 0.03383(5) 0.10145(4) 0.36701(4) 0.0153(2) Uani 1 1 d . . .
Co3 Co 0.1625(3) 0.2500 0.5428(2) 0.0170(5) Uani 1 2 d S . .
Co2 Co -0.1443(3) 0.2500 0.2168(2) 0.0165(5) Uani 1 2 d S . .
Co1 Co 0.24173(19) 0.05535(15) 0.25806(15) 0.0159(4) Uani 1 1 d . . .
C1 C 0.3287(18) -0.0409(12) 0.3730(14) 0.026(3) Uani 1 1 d . . .
O1 O 0.3911(16) -0.1070(10) 0.4380(10) 0.041(3) Uani 1 1 d . . .
C2 C 0.1217(18) -0.0404(13) 0.1644(12) 0.025(3) Uani 1 1 d . . .
O2 O 0.0501(16) -0.1100(10) 0.1058(11) 0.046(4) Uani 1 1 d . . .
C3 C 0.3780(16) 0.0816(13) 0.1845(12) 0.022(3) Uani 1 1 d . . .
O3 O 0.4676(12) 0.0917(12) 0.1426(10) 0.036(3) Uani 1 1 d . . .
C4 C -0.2012(17) 0.1277(16) 0.1259(13) 0.027(3) Uani 1 1 d . . .
O4 O -0.2482(13) 0.0462(11) 0.0691(11) 0.041(3) Uani 1 1 d . . .
C5 C -0.262(2) 0.2500 0.3081(18) 0.024(5) Uani 1 2 d S . .
O5 O -0.345(2) 0.2500 0.3592(14) 0.038(4) Uani 1 2 d S . .
C6 C 0.2577(18) 0.1259(14) 0.6131(13) 0.028(3) Uani 1 1 d . . .
O6 O 0.3195(14) 0.0428(11) 0.6587(10) 0.037(3) Uani 1 1 d . . .
C7 C 0.008(3) 0.2500 0.594(2) 0.032(5) Uani 1 2 d S . .
O7 O -0.089(2) 0.2500 0.6290(17) 0.047(5) Uani 1 2 d S . .
Cl1 Cl 0.7112(8) 0.7500 0.1113(6) 0.0489(16) Uiso 1 2 d S . .
Cl2 Cl 0.4437(9) 0.7500 0.1777(7) 0.0556(18) Uiso 1 2 d S . .
C8 C 0.539(4) 0.789(3) 0.077(3) 0.043(9) Uiso 0.50 1 d P A -1
H8A H 0.4925 0.7511 0.0040 0.052 Uiso 1 2 calc SR A -1
H8B H 0.5324 0.8768 0.0656 0.052 Uiso 0.50 1 calc PR A -1

loop_
_atom_site_aniso_label
_atom_site_aniso_U_11
_atom_site_aniso_U_22
_atom_site_aniso_U_33
_atom_site_aniso_U_23
_atom_site_aniso_U_13
_atom_site_aniso_U_12
Bi1 0.0115(4) 0.0099(4) 0.0192(4) 0.000 0.0011(3) 0.000
Bi2 0.0105(4) 0.0085(3) 0.0208(4) 0.000 0.0006(3) 0.000
Bi3 0.0131(3) 0.0087(3) 0.0230(3) 0.00056(17) 0.0025(2) -0.00139(17)
Co3 0.0168(14) 0.0135(12) 0.0197(12) 0.000 0.0026(10) 0.000
Co2 0.0115(14) 0.0138(12) 0.0228(12) 0.000 0.0014(10) 0.000
Co1 0.0154(10) 0.0089(8) 0.0225(9) -0.0005(6) 0.0032(7) 0.0018(7)
C1 0.033(9) 0.009(6) 0.044(9) 0.002(6) 0.022(7) 0.007(6)
O1 0.059(10) 0.021(6) 0.043(7) 0.014(5) 0.010(6) 0.017(6)
C2 0.038(10) 0.013(7) 0.026(7) -0.001(6) 0.012(7) 0.008(6)
O2 0.059(10) 0.027(7) 0.048(8) -0.016(5) 0.007(7) -0.020(6)
C3 0.018(8) 0.023(7) 0.028(7) -0.003(6) 0.009(6) 0.007(6)
O3 0.017(7) 0.051(8) 0.039(7) 0.003(5) 0.004(5) 0.004(5)
C4 0.019(9) 0.038(9) 0.029(7) 0.003(7) 0.016(6) -0.002(7)
O4 0.033(7) 0.038(7) 0.053(7) -0.020(6) 0.014(6) -0.021(6)
C5 0.020(12) 0.024(11) 0.024(10) 0.000 -0.003(9) 0.000
O5 0.038(11) 0.049(11) 0.036(9) 0.000 0.021(8) 0.000
C6 0.021(9) 0.026(8) 0.034(8) 0.001(7) 0.003(6) -0.009(7)
O6 0.046(8) 0.028(6) 0.035(6) 0.015(5) 0.005(5) 0.012(6)
C7 0.044(16) 0.017(10) 0.038(12) 0.000 0.016(11) 0.000
O7 0.049(13) 0.037(10) 0.067(13) 0.000 0.035(11) 0.000

loop_
_atom_type_symbol
_atom_type_description
_atom_type_scat_dispersion_real
_atom_type_scat_dispersion_imag
_atom_type_scat_source
C C 0.0033 0.0016 'International Tables Vol C Tables 4.2.6.8 and 6.1.1.4'
H H 0.0000 0.0000 'International Tables Vol C Tables 4.2.6.8 and 6.1.1.4'
O O 0.0106 0.0060 'International Tables Vol C Tables 4.2.6.8 and 6.1.1.4'
Co Co 0.3494 0.9721 'International Tables Vol C Tables 4.2.6.8 and 6.1.1.4'
Bi Bi -4.1077 10.2566 'International Tables Vol C Tables 4.2.6.8 and 6.1.1.4'
Cl Cl 0.1484 0.1585 'International Tables Vol C Tables 4.2.6.8 and 6.1.1.4'

loop_
_geom_angle_atom_site_label_1
_geom_angle_atom_site_label_2
_geom_angle_atom_site_label_3
_geom_angle
_geom_angle_site_symmetry_1
_geom_angle_site_symmetry_3
Co2 Bi1 Co1 102.16(5) . 4_565
Co2 Bi1 Co1 102.16(5) . .
Co1 Bi1 Co1 104.40(8) 4_565 .
Co2 Bi1 Bi2 99.54(6) . .
Co1 Bi1 Bi2 52.95(4) 4_565 .
Co1 Bi1 Bi2 52.95(4) . .
Co2 Bi1 Bi3 52.17(5) . .
Co1 Bi1 Bi3 99.37(4) 4_565 .
Co1 Bi1 Bi3 52.02(4) . .
Bi2 Bi1 Bi3 59.52(2) . .
Co2 Bi1 Bi3 52.17(5) . 4_565
Co1 Bi1 Bi3 52.02(4) 4_565 4_565
Co1 Bi1 Bi3 99.37(4) . 4_565
Bi2 Bi1 Bi3 59.52(2) . 4_565
Bi3 Bi1 Bi3 59.00(2) . 4_565
Co1 Bi2 Co1 104.59(8) . 4_565
Co1 Bi2 Co3 103.58(5) . .
Co1 Bi2 Co3 103.58(5) 4_565 .
Co1 Bi2 Bi1 53.05(4) . .
Co1 Bi2 Bi1 53.05(4) 4_565 .
Co3 Bi2 Bi1 101.98(6) . .
Co1 Bi2 Bi3 52.75(4) . .
Co1 Bi2 Bi3 100.75(5) 4_565 .
Co3 Bi2 Bi3 52.92(5) . .
Bi1 Bi2 Bi3 61.14(3) . .
Co1 Bi2 Bi3 100.75(5) . 4_565
Co1 Bi2 Bi3 52.75(4) 4_565 4_565
Co3 Bi2 Bi3 52.92(5) . 4_565
Bi1 Bi2 Bi3 61.14(3) . 4_565
Bi3 Bi2 Bi3 60.05(3) . 4_565
Co1 Bi3 Co2 102.35(7) . .
Co1 Bi3 Co3 103.91(7) . .
Co2 Bi3 Co3 104.16(6) . .
Co1 Bi3 Bi2 52.93(4) . .
Co2 Bi3 Bi2 99.35(5) . .
Co3 Bi3 Bi2 53.09(6) . .
Co1 Bi3 Bi3 100.83(4) . 4_565
Co2 Bi3 Bi3 52.83(4) . 4_565
Co3 Bi3 Bi3 52.93(3) . 4_565
Bi2 Bi3 Bi3 59.974(13) . 4_565
Co1 Bi3 Bi1 52.30(4) . .
Co2 Bi3 Bi1 52.10(6) . .
Co3 Bi3 Bi1 100.64(5) . .
Bi2 Bi3 Bi1 59.34(3) . .
Bi3 Bi3 Bi1 60.502(12) 4_565 .
C6 Co3 C6 103.3(10) . 4_565
C6 Co3 C7 102.7(7) . .
C6 Co3 C7 102.7(7) 4_565 .
C6 Co3 Bi3 89.3(5) . .
C6 Co3 Bi3 158.9(5) 4_565 .
C7 Co3 Bi3 90.7(7) . .
C6 Co3 Bi3 158.9(5) . 4_565
C6 Co3 Bi3 89.3(5) 4_565 4_565
C7 Co3 Bi3 90.7(7) . 4_565
Bi3 Co3 Bi3 74.15(7) . 4_565
C6 Co3 Bi2 89.2(5) . .
C6 Co3 Bi2 89.2(5) 4_565 .
C7 Co3 Bi2 160.7(8) . .
Bi3 Co3 Bi2 73.99(6) . .
Bi3 Co3 Bi2 73.99(6) 4_565 .
C4 Co2 C4 101.8(11) . 4_565
C4 Co2 C5 103.9(6) . .
C4 Co2 C5 103.9(6) 4_565 .
C4 Co2 Bi1 87.9(5) . .
C4 Co2 Bi1 87.9(5) 4_565 .
C5 Co2 Bi1 160.9(7) . .
C4 Co2 Bi3 159.5(5) . 4_565
C4 Co2 Bi3 89.9(5) 4_565 4_565
C5 Co2 Bi3 89.1(5) . 4_565
Bi1 Co2 Bi3 75.74(7) . 4_565
C4 Co2 Bi3 89.9(5) . .
C4 Co2 Bi3 159.5(5) 4_565 .
C5 Co2 Bi3 89.1(5) . .
Bi1 Co2 Bi3 75.74(7) . .
Bi3 Co2 Bi3 74.35(7) 4_565 .
C2 Co1 C1 104.4(7) . .
C2 Co1 C3 103.2(7) . .
C1 Co1 C3 102.7(7) . .
C2 Co1 Bi3 88.5(5) . .
C1 Co1 Bi3 89.9(5) . .
C3 Co1 Bi3 159.8(5) . .
C2 Co1 Bi2 158.3(5) . .
C1 Co1 Bi2 89.0(5) . .
C3 Co1 Bi2 90.0(5) . .
Bi3 Co1 Bi2 74.32(5) . .
C2 Co1 Bi1 89.2(5) . .
C1 Co1 Bi1 160.0(5) . .
C3 Co1 Bi1 88.0(5) . .
Bi3 Co1 Bi1 75.68(5) . .
Bi2 Co1 Bi1 74.00(5) . .
O1 C1 Co1 172.7(14) . .
O2 C2 Co1 174.9(14) . .
O3 C3 Co1 175.4(14) . .
O4 C4 Co2 174.6(13) . .
O5 C5 Co2 175(2) . .
O6 C6 Co3 179.1(15) . .
O7 C7 Co3 179(2) . .
C8 Cl1 C8 30(2) . 4_575
C8 Cl2 C8 29(2) . 4_575
Cl1 C8 Cl2 115(2) . .

loop_
_geom_bond_atom_site_label_1
_geom_bond_atom_site_label_2
_geom_bond_distance
_geom_bond_site_symmetry_2
Bi1 Co2 2.748(3) .
Bi1 Co1 2.7565(18) 4_565
Bi1 Co1 2.7565(18) .
Bi1 Bi2 3.3159(15) .
Bi1 Bi3 3.3758(10) .
Bi1 Bi3 3.3758(10) 4_565
Bi2 Co1 2.7530(18) .
Bi2 Co1 2.7530(18) 4_565
Bi2 Co3 2.763(3) .
Bi2 Bi3 3.3218(10) .
Bi2 Bi3 3.3218(10) 4_565
Bi3 Co1 2.746(2) .
Bi3 Co2 2.751(2) .
Bi3 Co3 2.757(2) .
Bi3 Bi3 3.3245(12) 4_565
Co3 C6 1.770(17) .
Co3 C6 1.770(17) 4_565
Co3 C7 1.78(3) .
Co3 Bi3 2.757(2) 4_565
Co2 C4 1.762(17) .
Co2 C4 1.762(17) 4_565
Co2 C5 1.80(2) .
Co2 Bi3 2.751(2) 4_565
Co1 C2 1.779(16) .
Co1 C1 1.805(16) .
Co1 C3 1.810(15) .
C1 O1 1.144(19) .
C2 O2 1.166(19) .
C3 O3 1.126(19) .
C4 O4 1.17(2) .
C5 O5 1.14(3) .
C6 O6 1.17(2) .
C7 O7 1.13(3) .
Cl1 C8 1.69(4) .
Cl1 C8 1.69(4) 4_575
Cl2 C8 1.77(4) .
Cl2 C8 1.77(4) 4_575
